data_7250581
loop_
_publ_author_name
'Bora, Surjya Kumar'
'Saikia, Anil K.'

_publ_section_title
;
 Selective synthesis of gem-dihalopiperidines and
 4-halo-1,2,3,6-tetrahydropyridines from halogen substituted homoallylic
 benzenesulfonamides and aldehydes
;
_journal_issue 27
_journal_name_full 'RSC Advances'
_journal_page_first 21257
_journal_page_last 21268
_journal_paper_doi 10.1039/D5RA03630E
_journal_volume 15
_journal_year 2025
_chemical_formula_sum 'C18 H18 Br2 Cl N O2 S'
_chemical_formula_weight 507.66
_space_group_crystal_system monoclinic
_space_group_IT_number 14
_space_group_name_Hall '-P 2ybc'
_space_group_name_H-M_alt 'P 1 21/c 1'
_atom_sites_solution_hydrogens geom
_audit_creation_method SHELXL-2019/1
_audit_update_record
;
2025-03-05 deposited with the CCDC.	2025-06-19 downloaded from the CCDC.
;
_cell_angle_alpha 90
_cell_angle_beta 112.487(4)
_cell_angle_gamma 90
_cell_formula_units_Z 4
_cell_length_a 11.4025(12)
_cell_length_b 15.3012(15)
_cell_length_c 11.8426(12)
_cell_measurement_reflns_used 6495
_cell_measurement_temperature 293(2)
_cell_measurement_theta_max 27.85
_cell_measurement_theta_min 2.35
_cell_volume 1909.1(3)
_computing_structure_refinement 'SHELXL-2019/1 (Sheldrick, 2019)'
_diffrn_ambient_temperature 293(2)
_diffrn_measured_fraction_theta_full 0.999
_diffrn_measured_fraction_theta_max 0.999
_diffrn_measurement_device_type 'Bruker APEX-II CCD'
_diffrn_measurement_method '\f and \w scans'
_diffrn_radiation_type MoK\a
_diffrn_radiation_wavelength 0.71073
_diffrn_reflns_av_R_equivalents 0.0440
_diffrn_reflns_av_unetI/netI 0.0328
_diffrn_reflns_Laue_measured_fraction_full 0.999
_diffrn_reflns_Laue_measured_fraction_max 0.999
_diffrn_reflns_limit_h_max 13
_diffrn_reflns_limit_h_min -13
_diffrn_reflns_limit_k_max 18
_diffrn_reflns_limit_k_min -18
_diffrn_reflns_limit_l_max 14
_diffrn_reflns_limit_l_min -14
_diffrn_reflns_number 18093
_diffrn_reflns_point_group_measured_fraction_full 0.999
_diffrn_reflns_point_group_measured_fraction_max 0.999
_diffrn_reflns_theta_full 24.998
_diffrn_reflns_theta_max 24.998
_diffrn_reflns_theta_min 2.288
_exptl_absorpt_coefficient_mu 4.507
_exptl_absorpt_correction_type none
_exptl_crystal_colour colorless
_exptl_crystal_density_diffrn 1.766
_exptl_crystal_description needle
_exptl_crystal_F_000 1008
_exptl_transmission_factor_max 0.7457
_exptl_transmission_factor_min 0.3144
_refine_diff_density_max 0.476
_refine_diff_density_min -0.437
_refine_diff_density_rms 0.062
_refine_ls_extinction_coef 0.0011(4)
_refine_ls_extinction_expression Fc^*^=kFc[1+0.001xFc^2^\l^3^/sin(2\q)]^-1/4^
_refine_ls_extinction_method 'SHELXL-2019/1 (Sheldrick 2019)'
_refine_ls_goodness_of_fit_ref 1.058
_refine_ls_hydrogen_treatment constr
_refine_ls_matrix_type full
_refine_ls_number_parameters 228
_refine_ls_number_reflns 3358
_refine_ls_number_restraints 0
_refine_ls_restrained_S_all 1.058
_refine_ls_R_factor_all 0.0406
_refine_ls_R_factor_gt 0.0299
_refine_ls_shift/su_max 0.004
_refine_ls_shift/su_mean 0.000
_refine_ls_structure_factor_coef Fsqd
_refine_ls_weighting_details 'w=1/[\s^2^(Fo^2^)+(0.0303P)^2^+1.2376P] where P=(Fo^2^+2Fc^2^)/3'
_refine_ls_weighting_scheme calc
_refine_ls_wR_factor_gt 0.0688
_refine_ls_wR_factor_ref 0.0726
_reflns_Friedel_coverage 0.000
_reflns_number_gt 2819
_reflns_number_total 3358
_reflns_threshold_expression 'I > 2\s(I)'
_cod_data_source_file d5ra03630e3.cif
_cod_data_source_block mo_Surjya_0m_a_a
_cod_original_sg_symbol_H-M 'P 21/c'
_cod_database_code 7250581
_shelx_shelxl_version_number 2019/1
_shelx_space_group_comment
;
The symmetry employed for this shelxl refinement is uniquely defined
by the following loop, which should always be used as a source of
symmetry information in preference to the above space-group names.
They are only intended as comments.
;

loop_
_space_group_symop_operation_xyz
'x, y, z'
'-x, y+1/2, -z+1/2'
'-x, -y, -z'
'x, -y-1/2, z-1/2'

loop_
_atom_site_label
_atom_site_type_symbol
_atom_site_fract_x
_atom_site_fract_y
_atom_site_fract_z
_atom_site_U_iso_or_equiv
_atom_site_adp_type
_atom_site_occupancy
_atom_site_site_symmetry_order
_atom_site_calc_flag
_atom_site_refinement_flags_posn
_atom_site_refinement_flags_adp
_atom_site_refinement_flags_occupancy
_atom_site_disorder_assembly
_atom_site_disorder_group
Br1 Br 1.10426(3) 0.20024(2) 0.82622(3) 0.04805(14) Uani 1 1 d . . . . .
Br2 Br 0.85931(3) 0.17504(2) 0.59083(3) 0.04846(14) Uani 1 1 d . . . . .
Cl1 Cl 0.68796(12) 0.57497(7) 1.06716(9) 0.0691(3) Uani 1 1 d . . . . .
S1 S 0.74834(7) 0.48952(5) 0.47794(7) 0.02986(18) Uani 1 1 d . . . . .
O1 O 0.69299(19) 0.54374(13) 0.54255(19) 0.0376(5) Uani 1 1 d . . . . .
O2 O 0.8095(2) 0.52863(14) 0.4056(2) 0.0409(5) Uani 1 1 d . . . . .
N1 N 0.8515(2) 0.42724(15) 0.5860(2) 0.0275(5) Uani 1 1 d . . . . .
C1 C 0.6367(3) 0.41760(19) 0.3787(3) 0.0292(6) Uani 1 1 d . . . . .
C2 C 0.5397(3) 0.3937(2) 0.4115(3) 0.0365(7) Uani 1 1 d . . . . .
H2 H 0.530349 0.416704 0.480346 0.044 Uiso 1 1 calc R U . . .
C3 C 0.4561(3) 0.3338(2) 0.3376(3) 0.0422(8) Uani 1 1 d . . . . .
H3 H 0.388839 0.316086 0.358157 0.051 Uiso 1 1 calc R U . . .
C4 C 0.4660(3) 0.2972(2) 0.2315(3) 0.0410(8) Uani 1 1 d . . . . .
C5 C 0.5619(3) 0.3238(2) 0.1985(3) 0.0417(8) Uani 1 1 d . . . . .
H5 H 0.569731 0.302049 0.128405 0.050 Uiso 1 1 calc R U . . .
C6 C 0.6470(3) 0.3834(2) 0.2714(3) 0.0364(7) Uani 1 1 d . . . . .
H6 H 0.713264 0.402098 0.249860 0.044 Uiso 1 1 calc R U . . .
C7 C 0.9192(3) 0.3730(2) 0.5258(3) 0.0342(7) Uani 1 1 d . . . . .
H7A H 0.957778 0.410445 0.483485 0.041 Uiso 1 1 calc R U . . .
H7B H 0.859583 0.334465 0.466277 0.041 Uiso 1 1 calc R U . . .
C8 C 1.0195(3) 0.3203(2) 0.6210(3) 0.0348(7) Uani 1 1 d . . . . .
H8A H 1.083261 0.359750 0.674315 0.042 Uiso 1 1 calc R U . . .
H8B H 1.060687 0.283099 0.580768 0.042 Uiso 1 1 calc R U . . .
C9 C 0.9708(3) 0.26372(19) 0.6981(3) 0.0303(7) Uani 1 1 d . . . . .
C10 C 0.9071(3) 0.31938(18) 0.7622(3) 0.0318(7) Uani 1 1 d . . . . .
H10A H 0.970221 0.355331 0.822869 0.038 Uiso 1 1 calc R U . . .
H10B H 0.868190 0.282072 0.804302 0.038 Uiso 1 1 calc R U . . .
C11 C 0.8056(3) 0.37821(18) 0.6722(3) 0.0280(6) Uani 1 1 d . . . . .
H11 H 0.732656 0.342112 0.623954 0.034 Uiso 1 1 calc R U . . .
C12 C 0.3730(4) 0.2323(3) 0.1521(4) 0.0625(11) Uani 1 1 d . . . . .
H12A H 0.409575 0.202363 0.102149 0.094 Uiso 1 1 calc R U . . .
H12B H 0.297212 0.261996 0.100702 0.094 Uiso 1 1 calc R U . . .
H12C H 0.352427 0.190674 0.202390 0.094 Uiso 1 1 calc R U . . .
C13 C 0.7677(3) 0.43634(18) 0.7584(3) 0.0284(6) Uani 1 1 d . . . . .
C14 C 0.6646(3) 0.4167(2) 0.7823(3) 0.0371(7) Uani 1 1 d . . . . .
H14 H 0.609624 0.373270 0.736940 0.045 Uiso 1 1 calc R U . . .
C15 C 0.6379(3) 0.4602(2) 0.8744(3) 0.0445(8) Uani 1 1 d . . . . .
H15 H 0.565191 0.445276 0.887878 0.053 Uiso 1 1 calc R U . . .
C16 C 0.7154(3) 0.5234(2) 0.9441(3) 0.0419(8) Uani 1 1 d . . . . .
C17 C 0.8173(3) 0.5464(2) 0.9212(3) 0.0429(8) Uani 1 1 d . . . . .
H17 H 0.870387 0.590910 0.965806 0.051 Uiso 1 1 calc R U . . .
C18 C 0.8432(3) 0.5025(2) 0.8288(3) 0.0371(7) Uani 1 1 d . . . . .
H18 H 0.914773 0.518862 0.814455 0.045 Uiso 1 1 calc R U . . .

loop_
_atom_site_aniso_label
_atom_site_aniso_U_11
_atom_site_aniso_U_22
_atom_site_aniso_U_33
_atom_site_aniso_U_23
_atom_site_aniso_U_13
_atom_site_aniso_U_12
Br1 0.0448(2) 0.0503(2) 0.0473(2) 0.01192(16) 0.01568(16) 0.01825(16)
Br2 0.0476(2) 0.0422(2) 0.0600(2) -0.01624(16) 0.02562(18) -0.01154(15)
Cl1 0.0936(8) 0.0721(7) 0.0569(6) -0.0120(5) 0.0459(6) 0.0119(6)
S1 0.0262(4) 0.0268(4) 0.0350(4) 0.0026(3) 0.0100(3) -0.0007(3)
O1 0.0348(12) 0.0314(11) 0.0452(12) -0.0043(10) 0.0137(10) 0.0062(9)
O2 0.0343(12) 0.0413(13) 0.0479(13) 0.0112(10) 0.0166(10) -0.0052(10)
N1 0.0201(12) 0.0311(13) 0.0319(13) 0.0015(10) 0.0108(10) 0.0000(9)
C1 0.0216(15) 0.0308(15) 0.0321(15) 0.0008(13) 0.0069(12) 0.0015(12)
C2 0.0281(17) 0.0447(18) 0.0399(17) -0.0071(15) 0.0165(14) 0.0005(14)
C3 0.0237(17) 0.047(2) 0.056(2) -0.0049(17) 0.0144(15) -0.0028(14)
C4 0.0296(18) 0.0399(18) 0.0451(19) -0.0051(15) 0.0047(15) 0.0013(14)
C5 0.0368(19) 0.047(2) 0.0386(18) -0.0072(15) 0.0115(15) 0.0058(15)
C6 0.0282(17) 0.0456(19) 0.0373(17) 0.0014(15) 0.0146(14) 0.0017(14)
C7 0.0278(16) 0.0408(18) 0.0407(17) 0.0070(14) 0.0206(14) 0.0038(13)
C8 0.0249(16) 0.0389(17) 0.0434(18) 0.0050(14) 0.0164(14) 0.0055(13)
C9 0.0264(16) 0.0311(16) 0.0324(16) 0.0030(13) 0.0099(13) 0.0038(12)
C10 0.0364(17) 0.0284(16) 0.0327(16) 0.0017(13) 0.0156(14) 0.0031(13)
C11 0.0247(15) 0.0286(15) 0.0332(16) 0.0001(13) 0.0137(13) -0.0029(12)
C12 0.044(2) 0.060(2) 0.072(3) -0.021(2) 0.009(2) -0.0089(18)
C13 0.0268(16) 0.0284(15) 0.0310(15) 0.0032(12) 0.0122(13) 0.0031(12)
C14 0.0303(17) 0.0385(18) 0.0445(18) -0.0029(15) 0.0165(14) -0.0002(14)
C15 0.0390(19) 0.049(2) 0.054(2) 0.0023(18) 0.0280(17) 0.0050(16)
C16 0.053(2) 0.0404(19) 0.0361(18) 0.0025(15) 0.0215(16) 0.0132(16)
C17 0.049(2) 0.0373(18) 0.0414(19) -0.0053(15) 0.0164(16) -0.0021(15)
C18 0.0314(17) 0.0367(17) 0.0448(19) -0.0023(15) 0.0164(15) -0.0032(13)

loop_
_atom_type_symbol
_atom_type_description
_atom_type_scat_dispersion_real
_atom_type_scat_dispersion_imag
_atom_type_scat_source
C C 0.0033 0.0016 'International Tables Vol C Tables 4.2.6.8 and 6.1.1.4'
H H 0.0000 0.0000 'International Tables Vol C Tables 4.2.6.8 and 6.1.1.4'
Br Br -0.2901 2.4595 'International Tables Vol C Tables 4.2.6.8 and 6.1.1.4'
Cl Cl 0.1484 0.1585 'International Tables Vol C Tables 4.2.6.8 and 6.1.1.4'
N N 0.0061 0.0033 'International Tables Vol C Tables 4.2.6.8 and 6.1.1.4'
O O 0.0106 0.0060 'International Tables Vol C Tables 4.2.6.8 and 6.1.1.4'
S S 0.1246 0.1234 'International Tables Vol C Tables 4.2.6.8 and 6.1.1.4'

loop_
_geom_angle_atom_site_label_1
_geom_angle_atom_site_label_2
_geom_angle_atom_site_label_3
_geom_angle
_geom_angle_site_symmetry_1
_geom_angle_site_symmetry_3
_geom_angle_publ_flag
O2 S1 O1 119.71(13) . . ?
O2 S1 N1 109.71(12) . . ?
O1 S1 N1 104.32(12) . . ?
O2 S1 C1 104.92(14) . . ?
O1 S1 C1 111.56(13) . . ?
N1 S1 C1 105.92(13) . . ?
C7 N1 C11 115.1(2) . . ?
C7 N1 S1 107.10(18) . . ?
C11 N1 S1 118.51(17) . . ?
C2 C1 C6 120.9(3) . . ?
C2 C1 S1 116.1(2) . . ?
C6 C1 S1 123.0(2) . . ?
C1 C2 C3 116.2(3) . . ?
C2 C3 C4 124.0(3) . . ?
C5 C4 C3 118.8(3) . . ?
C5 C4 C12 118.3(3) . . ?
C3 C4 C12 122.8(3) . . ?
C4 C5 C6 118.2(3) . . ?
C5 C6 C1 121.8(3) . . ?
N1 C7 C8 109.1(2) . . ?
C7 C8 C9 114.3(2) . . ?
C10 C9 C8 110.0(2) . . ?
C10 C9 Br1 105.92(19) . . ?
C8 C9 Br1 113.47(19) . . ?
C10 C9 Br2 113.7(2) . . ?
C8 C9 Br2 107.6(2) . . ?
Br1 C9 Br2 106.24(14) . . ?
C9 C10 C11 111.4(2) . . ?
N1 C11 C10 113.4(2) . . ?
N1 C11 C13 114.8(2) . . ?
C10 C11 C13 102.0(2) . . ?
C14 C13 C18 115.4(3) . . ?
C14 C13 C11 120.1(3) . . ?
C18 C13 C11 123.9(3) . . ?
C13 C14 C15 121.6(3) . . ?
C16 C15 C14 121.6(3) . . ?
C17 C16 C15 118.7(3) . . ?
C17 C16 Cl1 119.0(3) . . ?
C15 C16 Cl1 122.3(3) . . ?
C16 C17 C18 119.2(3) . . ?
C13 C18 C17 123.5(3) . . ?

loop_
_geom_bond_atom_site_label_1
_geom_bond_atom_site_label_2
_geom_bond_distance
_geom_bond_site_symmetry_2
_geom_bond_publ_flag
Br1 C9 1.948(3) . ?
Br2 C9 1.959(3) . ?
Cl1 C16 1.788(3) . ?
S1 O2 1.427(2) . ?
S1 O1 1.429(2) . ?
S1 N1 1.667(2) . ?
S1 C1 1.752(3) . ?
N1 C7 1.487(4) . ?
N1 C11 1.512(3) . ?
C1 C2 1.356(4) . ?
C1 C6 1.420(4) . ?
C2 C3 1.370(4) . ?
C3 C4 1.419(5) . ?
C4 C5 1.356(5) . ?
C4 C12 1.495(4) . ?
C5 C6 1.371(4) . ?
C7 C8 1.499(4) . ?
C8 C9 1.510(4) . ?
C9 C10 1.500(4) . ?
C10 C11 1.530(4) . ?
C11 C13 1.535(4) . ?
C13 C14 1.345(4) . ?
C13 C18 1.383(4) . ?
C14 C15 1.407(4) . ?
C15 C16 1.356(5) . ?
C16 C17 1.336(5) . ?
C17 C18 1.408(4) . ?
